data_7208754
loop_
_publ_author_name
'Zhu, Zhi-Biao'
'Wan, Wang'
'Deng, Zhao-Peng'
'Ge, Zhong-Yi'
'Huo, Li-Hua'
'Zhao, Hui'
'Gao, Shan'

_publ_section_title
;
 Structure modulations in luminescent alkaline earth metal-sulfonate
 complexes constructed from dihydroxyl-1,5-benzenedisulfonic acid:
 Influences of metal cations, coordination modes and pH value
;
_journal_issue 20
_journal_name_full CrystEngComm
_journal_page_first 6675
_journal_paper_doi 10.1039/c2ce25784j
_journal_volume 14
_journal_year 2012
_chemical_formula_moiety 'C12 H16 Mg2 O20 S4, 8(H2 O)'
_chemical_formula_sum 'C12 H32 Mg2 O28 S4'
_chemical_formula_weight 801.24
_chemical_name_systematic
;
?
;
_space_group_IT_number 12
_symmetry_cell_setting monoclinic
_symmetry_space_group_name_Hall '-C 2y'
_symmetry_space_group_name_H-M 'C 1 2/m 1'
_atom_sites_solution_hydrogens geom
_atom_sites_solution_primary direct
_atom_sites_solution_secondary difmap
_audit_creation_method SHELXL-97
_cell_angle_alpha 90.00
_cell_angle_beta 115.93(3)
_cell_angle_gamma 90.00
_cell_formula_units_Z 2
_cell_length_a 13.257(3)
_cell_length_b 18.326(4)
_cell_length_c 7.1499(14)
_cell_measurement_reflns_used 4207
_cell_measurement_temperature 295(2)
_cell_measurement_theta_max 27.47
_cell_measurement_theta_min 3.08
_cell_volume 1562.2(7)
_computing_cell_refinement RAPID-AUTO
_computing_data_reduction 'CrystalStructure (Rigaku/MSC and Rigaku Corporation, 2002)'
_computing_molecular_graphics SHELXL-97
_computing_publication_material SHELXL-97
_computing_structure_refinement 'SHELXL-97 (Sheldrick, 1997)'
_computing_structure_solution 'SHELXS-97 (Sheldrick, 1990)'
_diffrn_ambient_temperature 295(2)
_diffrn_detector_area_resol_mean 10.000
_diffrn_measured_fraction_theta_full 0.990
_diffrn_measured_fraction_theta_max 0.990
_diffrn_measurement_device_type 'Rigaku RAXIS-RAPID'
_diffrn_measurement_method \w
_diffrn_radiation_monochromator graphite
_diffrn_radiation_source 'fine-focus sealed tube'
_diffrn_radiation_type MoK\a
_diffrn_radiation_wavelength 0.71073
_diffrn_reflns_av_R_equivalents 0.0973
_diffrn_reflns_av_sigmaI/netI 0.0944
_diffrn_reflns_limit_h_max 17
_diffrn_reflns_limit_h_min -17
_diffrn_reflns_limit_k_max 23
_diffrn_reflns_limit_k_min -23
_diffrn_reflns_limit_l_max 9
_diffrn_reflns_limit_l_min -8
_diffrn_reflns_number 6505
_diffrn_reflns_theta_full 27.48
_diffrn_reflns_theta_max 27.48
_diffrn_reflns_theta_min 3.08
_diffrn_standards_decay_% 0
_diffrn_standards_interval_count 0
_diffrn_standards_interval_time 0
_diffrn_standards_number 0
_exptl_absorpt_coefficient_mu 0.451
_exptl_absorpt_correction_T_max 0.9478
_exptl_absorpt_correction_T_min 0.9191
_exptl_absorpt_correction_type multi-scan
_exptl_absorpt_process_details 'ABSCOR (Higashi, 1995)'
_exptl_crystal_colour colorless
_exptl_crystal_density_diffrn 1.703
_exptl_crystal_density_method 'not measured'
_exptl_crystal_description prism
_exptl_crystal_F_000 832
_exptl_crystal_size_max 0.19
_exptl_crystal_size_mid 0.15
_exptl_crystal_size_min 0.12
_refine_diff_density_max 0.406
_refine_diff_density_min -0.454
_refine_diff_density_rms 0.098
_refine_ls_extinction_method none
_refine_ls_goodness_of_fit_ref 1.016
_refine_ls_hydrogen_treatment constr
_refine_ls_matrix_type full
_refine_ls_number_parameters 104
_refine_ls_number_reflns 1839
_refine_ls_number_restraints 0
_refine_ls_restrained_S_all 1.016
_refine_ls_R_factor_all 0.0969
_refine_ls_R_factor_gt 0.0727
_refine_ls_shift/su_max 0.000
_refine_ls_shift/su_mean 0.000
_refine_ls_structure_factor_coef Fsqd
_refine_ls_weighting_details 'calc w=1/[\s^2^(Fo^2^)+(0.1170P)^2^+0.0000P] where P=(Fo^2^+2Fc^2^)/3'
_refine_ls_weighting_scheme calc
_refine_ls_wR_factor_gt 0.1861
_refine_ls_wR_factor_ref 0.2118
_reflns_number_gt 1046
_reflns_number_total 1839
_reflns_threshold_expression >2sigma(I)
_cod_data_source_file c2ce25784j.txt
_cod_data_source_block 1
_cod_original_cell_volume 1562.2(6)
_cod_original_sg_symbol_Hall '-C 2y '
_cod_original_sg_symbol_H-M 'C 2/m '
_cod_database_code 7208754

loop_
_symmetry_equiv_pos_as_xyz
'x, y, z'
'-x, y, -z'
'x+1/2, y+1/2, z'
'-x+1/2, y+1/2, -z'
'-x, -y, -z'
'x, -y, z'
'-x+1/2, -y+1/2, -z'
'x+1/2, -y+1/2, z'

loop_
_atom_site_label
_atom_site_type_symbol
_atom_site_fract_x
_atom_site_fract_y
_atom_site_fract_z
_atom_site_U_iso_or_equiv
_atom_site_adp_type
_atom_site_occupancy
_atom_site_symmetry_multiplicity
_atom_site_calc_flag
_atom_site_refinement_flags
S1 S 0.24795(7) 0.35305(5) 0.26265(14) 0.0396(4) Uani 1 1 d .
Mg1 Mg 0.5000 0.29505(10) 0.5000 0.0393(5) Uani 1 2 d S
O3 O 0.2011(3) 0.3266(2) 0.0496(5) 0.0610(9) Uani 1 1 d .
O1W O 0.5107(2) 0.21549(18) 0.7129(5) 0.0658(10) Uani 1 1 d .
H1W1 H 0.4588 0.1886 0.7008 0.099 Uiso 1 1 d R
H1W2 H 0.5673 0.2023 0.8145 0.099 Uiso 1 1 d R
O2 O 0.1644(2) 0.37127(17) 0.3336(5) 0.0551(8) Uani 1 1 d .
O1 O 0.3262(2) 0.29916(14) 0.4027(4) 0.0444(7) Uani 1 1 d .
O4 O 0.4742(2) 0.37038(14) 0.2648(4) 0.0404(7) Uani 1 1 d .
H4O H 0.5284 0.3521 0.2558 0.061 Uiso 1 1 d R
C3 C 0.4241(3) 0.4334(2) 0.2613(5) 0.0383(9) Uani 1 1 d .
C4 C 0.4733(4) 0.5000 0.2529(7) 0.0363(11) Uani 1 2 d S
H4 H 0.5405 0.5000 0.2414 0.044 Uiso 1 2 calc SR
C2 C 0.3201(3) 0.4341(2) 0.2724(5) 0.0377(9) Uani 1 1 d .
C1 C 0.2696(4) 0.5000 0.2755(7) 0.0352(11) Uani 1 2 d S
H1 H 0.2005 0.5000 0.2798 0.042 Uiso 1 2 calc SR
O2W O -0.0260(12) 0.5000 0.206(3) 0.244(7) Uiso 1 2 d S
H2W H 0.0142 0.4638 0.2322 0.366 Uiso 1 1 d R
O4W O 0.6641(4) 0.3500(2) 0.1919(7) 0.0890(13) Uiso 1 1 d .
H4W1 H 0.7080 0.3554 0.3147 0.133 Uiso 1 1 d R
H4W2 H 0.7004 0.3434 0.1256 0.133 Uiso 1 1 d R
O3W O 0.7825(6) 0.5000 0.2645(10) 0.114(2) Uani 1 2 d S
H3W H 0.7427 0.4637 0.2405 0.170 Uiso 1 1 d R

loop_
_atom_site_aniso_label
_atom_site_aniso_U_11
_atom_site_aniso_U_22
_atom_site_aniso_U_33
_atom_site_aniso_U_23
_atom_site_aniso_U_13
_atom_site_aniso_U_12
S1 0.0280(6) 0.0494(7) 0.0323(6) -0.0014(4) 0.0049(5) -0.0027(3)
Mg1 0.0317(9) 0.0472(11) 0.0316(9) 0.000 0.0071(8) 0.000
O3 0.0527(18) 0.074(2) 0.0354(17) -0.0142(14) 0.0002(14) -0.0151(16)
O1W 0.0434(16) 0.071(2) 0.060(2) 0.0281(16) 0.0013(15) -0.0095(15)
O2 0.0359(14) 0.0559(17) 0.076(2) -0.0025(15) 0.0269(15) -0.0012(12)
O1 0.0321(14) 0.0456(16) 0.0464(16) 0.0035(12) 0.0088(13) -0.0015(11)
O4 0.0357(13) 0.0493(15) 0.0337(14) 0.0010(11) 0.0127(11) 0.0047(11)
C3 0.0295(17) 0.060(2) 0.0177(16) -0.0021(14) 0.0034(14) 0.0021(15)
C4 0.024(2) 0.055(3) 0.025(2) 0.000 0.0060(19) 0.000
C2 0.0298(16) 0.050(2) 0.0277(18) -0.0051(15) 0.0074(14) -0.0027(15)
C1 0.023(2) 0.048(3) 0.030(2) 0.000 0.0081(18) 0.000
O3W 0.091(4) 0.150(7) 0.102(5) 0.000 0.044(4) 0.000

loop_
_atom_type_symbol
_atom_type_description
_atom_type_scat_dispersion_real
_atom_type_scat_dispersion_imag
_atom_type_scat_source
C C 0.0033 0.0016 'International Tables Vol C Tables 4.2.6.8 and 6.1.1.4'
H H 0.0000 0.0000 'International Tables Vol C Tables 4.2.6.8 and 6.1.1.4'
O O 0.0106 0.0060 'International Tables Vol C Tables 4.2.6.8 and 6.1.1.4'
S S 0.1246 0.1234 'International Tables Vol C Tables 4.2.6.8 and 6.1.1.4'
Mg Mg 0.0486 0.0363 'International Tables Vol C Tables 4.2.6.8 and 6.1.1.4'

loop_
_geom_angle_atom_site_label_1
_geom_angle_atom_site_label_2
_geom_angle_atom_site_label_3
_geom_angle
_geom_angle_site_symmetry_1
_geom_angle_site_symmetry_3
O2 S1 O3 113.8(2) . .
O2 S1 O1 109.76(18) . .
O3 S1 O1 110.0(2) . .
O2 S1 C2 106.20(18) . .
O3 S1 C2 107.46(19) . .
O1 S1 C2 109.50(16) . .
O1W Mg1 O1W 90.3(2) 2_656 .
O1W Mg1 O4 174.25(12) 2_656 2_656
O1W Mg1 O4 86.49(13) . 2_656
O1W Mg1 O4 86.49(13) 2_656 .
O1W Mg1 O4 174.26(12) . .
O4 Mg1 O4 97.09(16) 2_656 .
O1W Mg1 O1 88.92(11) 2_656 2_656
O1W Mg1 O1 93.98(12) . 2_656
O4 Mg1 O1 86.55(11) 2_656 2_656
O4 Mg1 O1 90.72(11) . 2_656
O1W Mg1 O1 93.98(12) 2_656 .
O1W Mg1 O1 88.92(11) . .
O4 Mg1 O1 90.72(11) 2_656 .
O4 Mg1 O1 86.55(11) . .
O1 Mg1 O1 175.89(17) 2_656 .
O1W Mg1 H4O 74.4 2_656 .
O1W Mg1 H4O 159.6 . .
O4 Mg1 H4O 107.5 2_656 .
O4 Mg1 H4O 21.8 . .
O1 Mg1 H4O 72.7 2_656 .
O1 Mg1 H4O 105.3 . .
Mg1 O1W H1W1 124.2 . .
Mg1 O1W H1W2 127.0 . .
H1W1 O1W H1W2 108.4 . .
S1 O1 Mg1 126.71(16) . .
C3 O4 Mg1 119.7(2) . .
C3 O4 H4O 143.4 . .
Mg1 O4 H4O 87.3 . .
O4 C3 C4 121.5(3) . .
O4 C3 C2 120.0(3) . .
C4 C3 C2 118.5(4) . .
C3 C4 C3 121.8(5) 6_565 .
C3 C4 H4 119.1 6_565 .
C3 C4 H4 119.1 . .
C1 C2 C3 120.0(4) . .
C1 C2 S1 118.7(3) . .
C3 C2 S1 121.2(3) . .
C2 C1 C2 121.2(5) 6_565 .
C2 C1 H1 119.4 6_565 .
C2 C1 H1 119.4 . .
H4W1 O4W H4W2 108.4 . .

loop_
_geom_bond_atom_site_label_1
_geom_bond_atom_site_label_2
_geom_bond_distance
_geom_bond_site_symmetry_2
S1 O2 1.445(3) .
S1 O3 1.454(3) .
S1 O1 1.465(3) .
S1 C2 1.752(4) .
Mg1 O1W 2.067(3) 2_656
Mg1 O1W 2.067(3) .
Mg1 O4 2.085(3) 2_656
Mg1 O4 2.085(3) .
Mg1 O1 2.097(2) 2_656
Mg1 O1 2.097(2) .
Mg1 H4O 2.2040 .
O1W H1W1 0.8201 .
O1W H1W2 0.8200 .
O4 C3 1.326(5) .
O4 H4O 0.8201 .
C3 C4 1.398(4) .
C3 C2 1.416(5) .
C4 C3 1.398(4) 6_565
C4 H4 0.9300 .
C2 C1 1.385(5) .
C1 C2 1.385(5) 6_565
C1 H1 0.9300 .
O2W H2W 0.8200 .
O4W H4W1 0.8200 .
O4W H4W2 0.8200 .
O3W H3W 0.8200 .

loop_
_geom_hbond_atom_site_label_D
_geom_hbond_atom_site_label_H
_geom_hbond_atom_site_label_A
_geom_hbond_distance_DH
_geom_hbond_distance_HA
_geom_hbond_distance_DA
_geom_hbond_angle_DHA
_geom_hbond_site_symmetry_A
O1W H1W1 O2 0.82 1.89 2.711(4) 178.1 7_556
O1W H1W2 O3 0.82 1.91 2.729(4) 178.5 8_556
O2W H2W O2 0.82 2.47 3.279(10) 169.3 .
O3W H3W O4W 0.82 2.29 3.095(5) 168.7 .
O4W H4W1 O2 0.82 2.36 3.176(6) 179.3 2_656
O4W H4W1 O1 0.82 2.48 2.993(5) 121.7 2_656
O4W H4W2 O3 0.82 2.19 3.010(5) 179.4 2_655
O4 H4O O4W 0.82 2.04 2.809(5) 155.9 .
O4 H4O O1 0.82 2.55 2.976(4) 113.7 2_656

loop_
_geom_torsion_atom_site_label_1
_geom_torsion_atom_site_label_2
_geom_torsion_atom_site_label_3
_geom_torsion_atom_site_label_4
_geom_torsion
_geom_torsion_site_symmetry_1
_geom_torsion_site_symmetry_4
O2 S1 O1 Mg1 -141.4(2) . .
O3 S1 O1 Mg1 92.7(2) . .
C2 S1 O1 Mg1 -25.2(3) . .
O1W Mg1 O1 S1 -99.4(2) 2_656 .
O1W Mg1 O1 S1 170.4(2) . .
O4 Mg1 O1 S1 83.9(2) 2_656 .
O4 Mg1 O1 S1 -13.2(2) . .
O1W Mg1 O4 C3 150.9(3) 2_656 .
O4 Mg1 O4 C3 -33.6(2) 2_656 .
O1 Mg1 O4 C3 -120.2(3) 2_656 .
O1 Mg1 O4 C3 56.7(3) . .
Mg1 O4 C3 C4 126.4(3) . .
Mg1 O4 C3 C2 -51.8(4) . .
O4 C3 C4 C3 -176.2(3) . 6_565
C2 C3 C4 C3 1.9(7) . 6_565
O4 C3 C2 C1 177.9(3) . .
C4 C3 C2 C1 -0.3(6) . .
O4 C3 C2 S1 -6.9(5) . .
C4 C3 C2 S1 174.9(3) . .
O2 S1 C2 C1 -20.0(4) . .
O3 S1 C2 C1 102.1(4) . .
O1 S1 C2 C1 -138.5(3) . .
O2 S1 C2 C3 164.8(3) . .
O3 S1 C2 C3 -73.1(4) . .
O1 S1 C2 C3 46.3(4) . .
C3 C2 C1 C2 -1.3(7) . 6_565
S1 C2 C1 C2 -176.6(2) . 6_565
